data_4300714
loop_
_publ_author_name
'Franken, Andreas'
'McGrath, Thomas D.'
'Stone, F. Gordon A.'

_publ_section_title
;
 Ten-Vertex Iron--Monocarborane Complexes: Synthesis and Reactivity of
 the Anion [4,9-{Fe(CO)~4~}-9,9,9-(CO)~3~-arachno-9,6-FeCB~8~H~11~]^-^
;
_journal_coden_ASTM INOCAJ
_journal_issue 6
_journal_name_full 'Inorganic Chemistry'
_journal_page_first 2669
_journal_page_last 2677
_journal_paper_doi 10.1021/ic051946i
_journal_volume 45
_journal_year 2006
_chemical_formula_sum 'C40 H39 B8 Fe N O3 P2'
_chemical_formula_weight 785.99
_space_group_IT_number 14
_symmetry_cell_setting monoclinic
_symmetry_space_group_name_Hall '-P 2yn'
_symmetry_space_group_name_H-M 'P 1 21/n 1'
_cell_angle_alpha 90.00
_cell_angle_beta 94.854(10)
_cell_angle_gamma 90.00
_cell_formula_units_Z 4
_cell_length_a 14.990(3)
_cell_length_b 14.936(3)
_cell_length_c 17.660(4)
_cell_measurement_temperature 110(2)
_cell_volume 3939.7(14)
_diffrn_ambient_temperature 110(2)
_exptl_crystal_density_diffrn 1.325
_cod_depositor_comments
;
The following automatic conversions were performed:
'_symmetry_cell_setting' value 'Monoclinic' changed to 'monoclinic'
according to '/home/saulius/struct/CIF-dictionaries/cif_core.dic'
dictionary named 'cif_core.dic' version 2.4.1 from 2010-06-29.

Automatic conversion script
Id: cif_fix_enum 1527 2010-12-29 10:47:43Z saulius 
;
_cod_original_sg_symbol_H-M 'P 21/n'
_cod_database_code 4300714

loop_
_symmetry_equiv_pos_as_xyz
'x, y, z'
'-x+1/2, y+1/2, -z+1/2'
'-x, -y, -z'
'x-1/2, -y-1/2, z-1/2'

loop_
_atom_site_label
_atom_site_type_symbol
_atom_site_fract_x
_atom_site_fract_y
_atom_site_fract_z
_atom_site_U_iso_or_equiv
_atom_site_adp_type
_atom_site_occupancy
_atom_site_symmetry_multiplicity
_atom_site_calc_flag
_atom_site_refinement_flags
_atom_site_disorder_assembly
_atom_site_disorder_group
C1 C 0.1283(3) 0.8025(3) 0.1100(2) 0.0441(10) Uani 1 1 d . . .
H1 H 0.069(3) 0.798(3) 0.074(2) 0.053 Uiso 1 1 d . . .
B2 B 0.1950(3) 0.8855(3) 0.1035(2) 0.0370(10) Uani 1 1 d . . .
H2 H 0.176(2) 0.933(2) 0.057(2) 0.044 Uiso 1 1 d . . .
B3 B 0.1315(3) 0.8435(3) 0.1951(2) 0.0343(9) Uani 1 1 d . . .
H3 H 0.072(2) 0.863(2) 0.220(2) 0.041 Uiso 1 1 d . . .
B4 B 0.1688(3) 0.7326(3) 0.1708(3) 0.0482(12) Uani 1 1 d . . .
H4 H 0.132(3) 0.667(3) 0.177(2) 0.058 Uiso 1 1 d . . .
B5 B 0.2251(3) 0.7712(3) 0.0902(3) 0.0450(12) Uani 1 1 d . . .
H5 H 0.235(2) 0.736(3) 0.036(2) 0.054 Uiso 1 1 d . . .
Fe6 Fe 0.24326(3) 0.93641(3) 0.21718(3) 0.02635(13) Uani 1 1 d . . .
B7 B 0.2241(3) 0.7940(3) 0.2482(3) 0.0371(10) Uani 1 1 d . . .
H7 H 0.217(2) 0.769(2) 0.308(2) 0.045 Uiso 1 1 d . . .
B8 B 0.2876(3) 0.7411(3) 0.1761(3) 0.0455(12) Uani 1 1 d . . .
H8 H 0.324(3) 0.670(3) 0.171(2) 0.055 Uiso 1 1 d . . .
B9 B 0.3057(3) 0.8481(3) 0.1314(2) 0.0355(10) Uani 1 1 d . . .
H9 H 0.363(2) 0.865(2) 0.100(2) 0.043 Uiso 1 1 d . . .
B10 B 0.3308(3) 0.8288(3) 0.2281(3) 0.0391(10) Uani 1 1 d . . .
H10 H 0.401(2) 0.822(2) 0.262(2) 0.047 Uiso 1 1 d . . .
C61 C 0.1631(2) 1.0190(3) 0.1873(2) 0.0362(9) Uani 1 1 d . . .
O61 O 0.11237(17) 1.0737(2) 0.16767(16) 0.0535(8) Uani 1 1 d . . .
C62 C 0.2385(2) 0.9547(2) 0.3163(2) 0.0339(8) Uani 1 1 d . . .
O62 O 0.23480(18) 0.96446(19) 0.37997(15) 0.0460(7) Uani 1 1 d . . .
C63 C 0.3390(2) 1.0031(2) 0.20596(18) 0.0273(7) Uani 1 1 d . . .
O63 O 0.40079(15) 1.04589(16) 0.19635(14) 0.0366(6) Uani 1 1 d . . .
P1 P 0.67052(5) 0.11058(5) 0.33939(4) 0.01473(16) Uani 1 1 d . . .
N1 N 0.62022(15) 0.12881(15) 0.25803(13) 0.0170(5) Uani 1 1 d . . .
C111 C 0.66555(18) 0.20976(18) 0.39677(16) 0.0173(6) Uani 1 1 d . . .
C112 C 0.6204(2) 0.2840(2) 0.36574(19) 0.0253(7) Uani 1 1 d . . .
H112 H 0.5954 0.2829 0.3145 0.030 Uiso 1 1 calc R . .
C113 C 0.6122(2) 0.3600(2) 0.4098(2) 0.0361(8) Uani 1 1 d . . .
H113 H 0.5813 0.4109 0.3887 0.043 Uiso 1 1 calc R . .
C114 C 0.6486(2) 0.3618(2) 0.4843(2) 0.0377(9) Uani 1 1 d . . .
H114 H 0.6434 0.4143 0.5139 0.045 Uiso 1 1 calc R . .
C115 C 0.6925(3) 0.2878(2) 0.5158(2) 0.0370(9) Uani 1 1 d . . .
H115 H 0.7165 0.2890 0.5673 0.044 Uiso 1 1 calc R . .
C116 C 0.7016(2) 0.2119(2) 0.47231(18) 0.0273(7) Uani 1 1 d . . .
H116 H 0.7325 0.1612 0.4938 0.033 Uiso 1 1 calc R . .
C121 C 0.61506(19) 0.02294(18) 0.38690(16) 0.0174(6) Uani 1 1 d . . .
C122 C 0.6585(2) -0.02093(19) 0.44957(17) 0.0232(7) Uani 1 1 d . . .
H122 H 0.7191 -0.0072 0.4653 0.028 Uiso 1 1 calc R . .
C123 C 0.6132(2) -0.0843(2) 0.48854(19) 0.0295(8) Uani 1 1 d . . .
H123 H 0.6422 -0.1132 0.5318 0.035 Uiso 1 1 calc R . .
C124 C 0.5251(2) -0.1056(2) 0.4643(2) 0.0314(8) Uani 1 1 d . . .
H124 H 0.4943 -0.1499 0.4906 0.038 Uiso 1 1 calc R . .
C125 C 0.4824(2) -0.0629(2) 0.40275(19) 0.0280(7) Uani 1 1 d . . .
H125 H 0.4223 -0.0784 0.3865 0.034 Uiso 1 1 calc R . .
C126 C 0.52592(19) 0.00257(19) 0.36384(17) 0.0208(6) Uani 1 1 d . . .
H126 H 0.4955 0.0331 0.3221 0.025 Uiso 1 1 calc R . .
C131 C 0.78631(17) 0.07795(18) 0.33796(16) 0.0161(6) Uani 1 1 d . . .
C132 C 0.80525(19) -0.00986(19) 0.31758(17) 0.0220(6) Uani 1 1 d . . .
H132 H 0.7585 -0.0527 0.3106 0.026 Uiso 1 1 calc R . .
C133 C 0.8929(2) -0.0341(2) 0.30763(18) 0.0264(7) Uani 1 1 d . . .
H133 H 0.9059 -0.0941 0.2944 0.032 Uiso 1 1 calc R . .
C134 C 0.9614(2) 0.0278(2) 0.31673(18) 0.0264(7) Uani 1 1 d . . .
H134 H 1.0210 0.0107 0.3092 0.032 Uiso 1 1 calc R . .
C135 C 0.9427(2) 0.1146(2) 0.33686(18) 0.0257(7) Uani 1 1 d . . .
H135 H 0.9898 0.1573 0.3433 0.031 Uiso 1 1 calc R . .
C136 C 0.85552(19) 0.14005(19) 0.34780(17) 0.0206(6) Uani 1 1 d . . .
H136 H 0.8432 0.1998 0.3620 0.025 Uiso 1 1 calc R . .
P2 P 0.64490(5) 0.13303(5) 0.17254(4) 0.01391(16) Uani 1 1 d . . .
C211 C 0.57949(18) 0.21981(18) 0.12340(16) 0.0162(6) Uani 1 1 d . . .
C212 C 0.49537(18) 0.24366(18) 0.14515(16) 0.0170(6) Uani 1 1 d . . .
H212 H 0.4719 0.2145 0.1870 0.020 Uiso 1 1 calc R . .
C213 C 0.44610(19) 0.30981(19) 0.10581(17) 0.0211(6) Uani 1 1 d . . .
H213 H 0.3888 0.3258 0.1208 0.025 Uiso 1 1 calc R . .
C214 C 0.4797(2) 0.3528(2) 0.04483(18) 0.0236(7) Uani 1 1 d . . .
H214 H 0.4457 0.3985 0.0185 0.028 Uiso 1 1 calc R . .
C215 C 0.5630(2) 0.3292(2) 0.02211(17) 0.0242(7) Uani 1 1 d . . .
H215 H 0.5858 0.3584 -0.0200 0.029 Uiso 1 1 calc R . .
C216 C 0.6125(2) 0.2633(2) 0.06099(17) 0.0230(7) Uani 1 1 d . . .
H216 H 0.6695 0.2471 0.0454 0.028 Uiso 1 1 calc R . .
C221 C 0.75994(17) 0.16025(18) 0.16082(16) 0.0156(6) Uani 1 1 d . . .
C222 C 0.79148(19) 0.24470(18) 0.18417(17) 0.0207(6) Uani 1 1 d . . .
H222 H 0.7524 0.2857 0.2058 0.025 Uiso 1 1 calc R . .
C223 C 0.8794(2) 0.2691(2) 0.17610(18) 0.0245(7) Uani 1 1 d . . .
H223 H 0.9001 0.3270 0.1915 0.029 Uiso 1 1 calc R . .
C224 C 0.9370(2) 0.2093(2) 0.14566(18) 0.0255(7) Uani 1 1 d . . .
H224 H 0.9974 0.2259 0.1404 0.031 Uiso 1 1 calc R . .
C225 C 0.90666(19) 0.1254(2) 0.12283(19) 0.0270(7) Uani 1 1 d . . .
H225 H 0.9463 0.0843 0.1020 0.032 Uiso 1 1 calc R . .
C226 C 0.81849(18) 0.1009(2) 0.13023(18) 0.0217(6) Uani 1 1 d . . .
H226 H 0.7981 0.0431 0.1143 0.026 Uiso 1 1 calc R . .
C231 C 0.61932(17) 0.02955(18) 0.12399(16) 0.0164(6) Uani 1 1 d . . .
C232 C 0.6284(2) 0.0213(2) 0.04616(18) 0.0266(7) Uani 1 1 d . . .
H232 H 0.6486 0.0709 0.0185 0.032 Uiso 1 1 calc R . .
C233 C 0.6080(2) -0.0585(2) 0.00935(19) 0.0317(8) Uani 1 1 d . . .
H233 H 0.6150 -0.0641 -0.0434 0.038 Uiso 1 1 calc R . .
C234 C 0.5775(2) -0.1301(2) 0.0491(2) 0.0293(8) Uani 1 1 d . . .
H234 H 0.5635 -0.1850 0.0236 0.035 Uiso 1 1 calc R . .
C235 C 0.5672(2) -0.1223(2) 0.1255(2) 0.0269(7) Uani 1 1 d . . .
H235 H 0.5454 -0.1716 0.1525 0.032 Uiso 1 1 calc R . .
C236 C 0.58865(18) -0.04295(19) 0.16320(18) 0.0206(6) Uani 1 1 d . . .
H236 H 0.5823 -0.0382 0.2161 0.025 Uiso 1 1 calc R . .

loop_
_atom_site_aniso_label
_atom_site_aniso_U_11
_atom_site_aniso_U_22
_atom_site_aniso_U_33
_atom_site_aniso_U_23
_atom_site_aniso_U_13
_atom_site_aniso_U_12
C1 0.038(2) 0.055(2) 0.040(2) -0.012(2) 0.0133(18) -0.0178(18)
B2 0.045(2) 0.044(2) 0.021(2) 0.0032(19) 0.0012(18) -0.009(2)
B3 0.031(2) 0.040(2) 0.032(2) 0.0032(19) 0.0072(17) -0.0122(17)
B4 0.060(3) 0.044(3) 0.045(3) -0.007(2) 0.030(2) -0.020(2)
B5 0.050(3) 0.052(3) 0.036(3) -0.014(2) 0.022(2) -0.024(2)
Fe6 0.0243(2) 0.0350(3) 0.0196(3) 0.0036(2) 0.00085(18) -0.00791(19)
B7 0.049(3) 0.035(2) 0.030(2) 0.0032(19) 0.0175(19) 0.0040(19)
B8 0.058(3) 0.035(2) 0.047(3) -0.005(2) 0.028(2) -0.006(2)
B9 0.029(2) 0.044(2) 0.035(2) 0.003(2) 0.0117(18) -0.0098(17)
B10 0.040(2) 0.040(2) 0.039(3) -0.005(2) 0.011(2) 0.0067(19)
C61 0.0250(17) 0.058(2) 0.026(2) 0.0075(18) 0.0008(14) -0.0047(16)
O61 0.0384(15) 0.072(2) 0.0490(18) 0.0129(16) -0.0015(13) 0.0148(15)
C62 0.0274(17) 0.0344(19) 0.039(2) -0.0009(17) -0.0019(15) -0.0089(14)
O62 0.0554(17) 0.0610(18) 0.0215(15) -0.0074(13) 0.0031(12) -0.0184(14)
C63 0.0271(16) 0.0349(18) 0.0193(18) 0.0029(15) -0.0010(13) -0.0035(14)
O63 0.0349(13) 0.0409(14) 0.0340(15) -0.0004(11) 0.0037(11) -0.0139(11)
P1 0.0183(3) 0.0129(3) 0.0132(4) 0.0003(3) 0.0019(3) 0.0007(3)
N1 0.0195(11) 0.0180(12) 0.0139(13) 0.0024(10) 0.0030(9) 0.0026(9)
C111 0.0204(14) 0.0154(14) 0.0166(16) -0.0012(12) 0.0048(11) -0.0007(11)
C112 0.0290(16) 0.0211(15) 0.0255(18) -0.0044(13) 0.0002(13) 0.0014(12)
C113 0.045(2) 0.0187(16) 0.044(2) -0.0068(16) -0.0005(17) 0.0048(14)
C114 0.048(2) 0.0265(18) 0.039(2) -0.0154(16) 0.0062(17) -0.0017(16)
C115 0.056(2) 0.035(2) 0.0197(19) -0.0075(16) 0.0002(16) 0.0006(17)
C116 0.0401(19) 0.0222(16) 0.0191(18) -0.0016(14) 0.0003(14) 0.0024(14)
C121 0.0239(14) 0.0132(13) 0.0159(16) -0.0036(12) 0.0066(12) -0.0003(11)
C122 0.0330(17) 0.0183(15) 0.0184(17) 0.0020(13) 0.0037(13) 0.0005(12)
C123 0.050(2) 0.0207(16) 0.0195(18) 0.0045(13) 0.0101(15) 0.0039(14)
C124 0.049(2) 0.0179(15) 0.031(2) -0.0045(14) 0.0256(16) -0.0053(14)
C125 0.0285(16) 0.0254(16) 0.032(2) -0.0110(15) 0.0157(14) -0.0067(13)
C126 0.0224(14) 0.0211(15) 0.0198(17) -0.0052(13) 0.0073(12) 0.0024(12)
C131 0.0174(13) 0.0184(14) 0.0126(15) 0.0015(12) 0.0023(11) 0.0030(11)
C132 0.0245(15) 0.0166(14) 0.0250(18) 0.0012(13) 0.0021(13) 0.0006(12)
C133 0.0295(16) 0.0223(16) 0.0274(19) 0.0034(14) 0.0030(14) 0.0075(13)
C134 0.0217(15) 0.0325(18) 0.0254(18) 0.0070(14) 0.0037(13) 0.0067(13)
C135 0.0214(15) 0.0316(17) 0.0234(18) 0.0045(14) -0.0012(12) -0.0026(13)
C136 0.0246(15) 0.0178(14) 0.0190(17) -0.0001(12) -0.0001(12) 0.0007(11)
P2 0.0160(3) 0.0131(3) 0.0128(4) 0.0001(3) 0.0020(3) 0.0007(3)
C211 0.0203(14) 0.0137(13) 0.0144(15) -0.0009(11) 0.0011(11) 0.0017(10)
C212 0.0208(14) 0.0181(14) 0.0122(15) -0.0019(12) 0.0024(11) -0.0023(11)
C213 0.0190(14) 0.0233(15) 0.0207(17) -0.0034(13) 0.0001(12) 0.0027(11)
C214 0.0289(16) 0.0183(15) 0.0223(18) 0.0001(13) -0.0057(13) 0.0040(12)
C215 0.0297(16) 0.0267(16) 0.0163(17) 0.0064(13) 0.0023(13) 0.0025(13)
C216 0.0236(15) 0.0264(16) 0.0200(17) 0.0029(13) 0.0065(12) 0.0049(12)
C221 0.0176(13) 0.0171(14) 0.0120(15) 0.0025(11) 0.0016(11) -0.0018(10)
C222 0.0270(15) 0.0138(13) 0.0218(17) 0.0020(12) 0.0057(12) 0.0001(11)
C223 0.0295(16) 0.0180(15) 0.0259(18) 0.0030(13) 0.0027(13) -0.0068(12)
C224 0.0201(15) 0.0271(16) 0.0295(19) 0.0066(14) 0.0031(13) -0.0042(12)
C225 0.0195(14) 0.0277(17) 0.034(2) -0.0004(15) 0.0059(13) 0.0036(12)
C226 0.0201(14) 0.0186(14) 0.0263(18) -0.0041(13) 0.0006(12) -0.0013(11)
C231 0.0161(13) 0.0159(13) 0.0171(16) -0.0013(12) 0.0007(11) 0.0022(10)
C232 0.0310(16) 0.0275(17) 0.0214(18) 0.0001(14) 0.0031(13) -0.0035(13)
C233 0.0410(19) 0.0334(18) 0.0200(18) -0.0102(15) -0.0005(14) 0.0002(15)
C234 0.0308(17) 0.0211(16) 0.035(2) -0.0103(14) -0.0040(14) 0.0009(13)
C235 0.0282(16) 0.0163(15) 0.037(2) -0.0027(14) 0.0047(14) -0.0019(12)
C236 0.0217(14) 0.0207(15) 0.0202(17) -0.0025(13) 0.0063(12) 0.0012(11)

loop_
_geom_bond_atom_site_label_1
_geom_bond_atom_site_label_2
_geom_bond_distance
_geom_bond_site_symmetry_2
_geom_bond_publ_flag
C1 B4 1.582(7) . ?
C1 B5 1.592(6) . ?
C1 B2 1.603(6) . ?
C1 B3 1.620(6) . ?
C1 H1 1.05(4) . ?
B2 B9 1.780(6) . ?
B2 B5 1.787(7) . ?
B2 B3 2.044(6) . ?
B2 Fe6 2.210(4) . ?
B2 H2 1.11(4) . ?
B3 B7 1.770(6) . ?
B3 B4 1.812(7) . ?
B3 Fe6 2.185(4) . ?
B3 H3 1.07(3) . ?
B4 B8 1.780(7) . ?
B4 B7 1.790(7) . ?
B4 B5 1.809(6) . ?
B4 H4 1.14(4) . ?
B5 B8 1.771(7) . ?
B5 B9 1.778(6) . ?
B5 H5 1.12(4) . ?
Fe6 C61 1.770(4) . ?
Fe6 C63 1.772(3) . ?
Fe6 C62 1.779(4) . ?
Fe6 B10 2.073(4) . ?
Fe6 B7 2.221(4) . ?
Fe6 B9 2.270(4) . ?
B7 B10 1.747(6) . ?
B7 B8 1.833(6) . ?
B7 H7 1.14(4) . ?
B8 B10 1.696(7) . ?
B8 B9 1.813(6) . ?
B8 H8 1.19(4) . ?
B9 B10 1.741(6) . ?
B9 H9 1.08(4) . ?
B10 H10 1.16(4) . ?
C61 O61 1.150(4) . ?
C62 O62 1.140(4) . ?
C63 O63 1.149(4) . ?
P1 N1 1.589(2) . ?
P1 C121 1.796(3) . ?
P1 C111 1.800(3) . ?
P1 C131 1.805(3) . ?
N1 P2 1.586(2) . ?
C111 C112 1.388(4) . ?
C111 C116 1.397(4) . ?
C112 C113 1.387(4) . ?
C112 H112 0.9500 . ?
C113 C114 1.380(5) . ?
C113 H113 0.9500 . ?
C114 C115 1.380(5) . ?
C114 H114 0.9500 . ?
C115 C116 1.382(4) . ?
C115 H115 0.9500 . ?
C116 H116 0.9500 . ?
C121 C126 1.397(4) . ?
C121 C122 1.399(4) . ?
C122 C123 1.382(4) . ?
C122 H122 0.9500 . ?
C123 C124 1.390(5) . ?
C123 H123 0.9500 . ?
C124 C125 1.372(5) . ?
C124 H124 0.9500 . ?
C125 C126 1.390(4) . ?
C125 H125 0.9500 . ?
C126 H126 0.9500 . ?
C131 C136 1.392(4) . ?
C131 C132 1.395(4) . ?
C132 C133 1.388(4) . ?
C132 H132 0.9500 . ?
C133 C134 1.381(4) . ?
C133 H133 0.9500 . ?
C134 C135 1.379(4) . ?
C134 H134 0.9500 . ?
C135 C136 1.390(4) . ?
C135 H135 0.9500 . ?
C136 H136 0.9500 . ?
P2 C231 1.793(3) . ?
P2 C221 1.801(3) . ?
P2 C211 1.803(3) . ?
C211 C212 1.395(4) . ?
C211 C216 1.405(4) . ?
C212 C213 1.385(4) . ?
C212 H212 0.9500 . ?
C213 C214 1.385(4) . ?
C213 H213 0.9500 . ?
C214 C215 1.388(4) . ?
C214 H214 0.9500 . ?
C215 C216 1.381(4) . ?
C215 H215 0.9500 . ?
C216 H216 0.9500 . ?
C221 C226 1.389(4) . ?
C221 C222 1.397(4) . ?
C222 C223 1.386(4) . ?
C222 H222 0.9500 . ?
C223 C224 1.383(4) . ?
C223 H223 0.9500 . ?
C224 C225 1.382(4) . ?
C224 H224 0.9500 . ?
C225 C226 1.388(4) . ?
C225 H225 0.9500 . ?
C226 H226 0.9500 . ?
C231 C236 1.385(4) . ?
C231 C232 1.398(4) . ?
C232 C233 1.380(4) . ?
C232 H232 0.9500 . ?
C233 C234 1.378(5) . ?
C233 H233 0.9500 . ?
C234 C235 1.376(5) . ?
C234 H234 0.9500 . ?
C235 C236 1.384(4) . ?
C235 H235 0.9500 . ?
C236 H236 0.9500 . ?
